data_8105061
loop_
_publ_author_name
'Wang, Yong'
'Yuan, Jun'
'Cao, Duanlin'
'Wang, Jianlong'
'Chen, Lizhen'

_publ_section_title
;
 The crystal structure of bis(imidazole-1-yl)methane monohydrate, C7H10N4O
;
_journal_issue 1
_journal_name_full 'Zeitschrift f\"ur Kristallographie - New Crystal Structures'
_journal_page_first 215
_journal_page_last 216
_journal_paper_doi 10.1515/ncrs-2019-0581
_journal_volume 235
_journal_year 2019
_chemical_formula_moiety 'C7 H8 N4, H2 O'
_chemical_formula_sum 'C7 H10 N4 O'
_chemical_formula_weight 166.190
_chemical_name_systematic Bis(imidazole-1-yl)methane
_space_group_crystal_system monoclinic
_space_group_IT_number 5
_space_group_name_Hall 'I 2y'
_space_group_name_H-M_alt 'I 1 2 1'
_audit_creation_method 'Olex2 1.1 '
_cell_angle_alpha 90.0
_cell_angle_beta 106.301(8)
_cell_angle_gamma 90.0
_cell_formula_units_Z 4
_cell_length_a 15.7815(13)
_cell_length_b 4.3242(3)
_cell_length_c 12.4658(9)
_cell_measurement_reflns_used 502
_cell_measurement_temperature 113.25(10)
_cell_measurement_theta_max 24.6350
_cell_measurement_theta_min 3.9120
_cell_volume 816.50(11)
_computing_cell_refinement 'SAINT V8.38A (?, 2016)'
_computing_data_reduction 'SAINT V8.38A (?, 2016)'
_computing_molecular_graphics 'Olex2 [9] '
_computing_publication_material 'Olex2 [9]'
_computing_structure_refinement 'SHELXL [7]'
_computing_structure_solution 'SHELX [8]'
_diffrn_ambient_temperature 113.25
_diffrn_detector_area_resol_mean 16.0971
_diffrn_measured_fraction_theta_full 0.9969
_diffrn_measured_fraction_theta_max 0.6334
_diffrn_measurement_device_type 'Xcalibur, Eos, Gemini'
_diffrn_measurement_method '\w scans'
_diffrn_radiation_type MoK\a
_diffrn_radiation_wavelength 0.71073
_diffrn_reflns_av_R_equivalents 0.0299
_diffrn_reflns_av_unetI/netI 0.0655
_diffrn_reflns_limit_h_max 11
_diffrn_reflns_limit_h_min -19
_diffrn_reflns_limit_k_max 5
_diffrn_reflns_limit_k_min -4
_diffrn_reflns_limit_l_max 15
_diffrn_reflns_limit_l_min -12
_diffrn_reflns_number 1634
_diffrn_reflns_theta_full 26.00
_diffrn_reflns_theta_max 26.00
_diffrn_reflns_theta_min 3.41
_diffrn_source 'Enhance (Mo) X-ray Source'
_exptl_absorpt_coefficient_mu 0.097
_exptl_absorpt_correction_T_max 1.00000
_exptl_absorpt_correction_T_min 0.90640
_exptl_absorpt_correction_type none
_exptl_absorpt_process_details .
_exptl_crystal_colour colourless
_exptl_crystal_density_diffrn 1.352
_exptl_crystal_description block
_exptl_crystal_F_000 352
_exptl_crystal_size_max 0.45
_exptl_crystal_size_mid 0.11
_exptl_crystal_size_min 0.03
_refine_diff_density_max 0.177
_refine_diff_density_min -0.189
_refine_diff_density_rms 0.046
_refine_ls_extinction_coef .
_refine_ls_extinction_method none
_refine_ls_goodness_of_fit_ref 1.065
_refine_ls_hydrogen_treatment mixed
_refine_ls_matrix_type full
_refine_ls_number_parameters 110
_refine_ls_number_reflns 1239
_refine_ls_number_restraints 1
_refine_ls_restrained_S_all 1.065
_refine_ls_R_factor_all 0.0566
_refine_ls_R_factor_gt 0.0473
_refine_ls_shift/su_max 0.001
_refine_ls_shift/su_mean 0.000
_refine_ls_structure_factor_coef Fsqd
_refine_ls_weighting_details 'calc w=1/[\s^2^(Fo^2^)+(0.0377P)^2^+0.0000P] where P=(Fo^2^+2Fc^2^)/3'
_refine_ls_weighting_scheme calc
_refine_ls_wR_factor_gt 0.0967
_refine_ls_wR_factor_ref 0.1067
_reflns_Friedel_coverage 0.000
_reflns_Friedel_fraction_full .
_reflns_Friedel_fraction_max .
_reflns_number_gt 1079
_reflns_number_total 1239
_reflns_threshold_expression 'I > 2\s(I)'
_cod_data_source_file suppl_ncrs-2019-0581_suppl.cif
_cod_data_source_block exp_6069
_cod_depositor_comments
;
The following automatic conversions were performed:

data item '_exptl_absorpt_correction_type' value 'NONE' was changed
to 'none' in accordance with the built-in table derived from the CIF
Core dictionary named 'cif_core.dic' version 2.4.5 last updated on
2014-11-21.

Automatic conversion script
Id: cif_fix_values 8738 2021-04-28 16:35:53Z antanas 
;
_cod_original_cell_volume 816.50(10)
_cod_database_code 8105061
_shelx_space_group_comment
;
The symmetry employed for this shelxl refinement is uniquely defined
by the following loop, which should always be used as a source of
symmetry information in preference to the above space-group names.
They are only intended as comments.
;
_olex2_refinement_description
;

1. Fixed Uiso
 At 1.2 times of:
  All C(H) groups
2.a Aromatic/amide H refined with riding coordinates:
 C4(H4)
;

loop_
_space_group_symop_operation_xyz
x,y,z
-x,y,-z
'x+1/2, y+1/2, z+1/2'
'-x+1/2, y+1/2, -z+1/2'

loop_
_atom_site_label
_atom_site_type_symbol
_atom_site_fract_x
_atom_site_fract_y
_atom_site_fract_z
_atom_site_U_iso_or_equiv
_atom_site_adp_type
_atom_site_occupancy
_atom_site_symmetry_multiplicity
_atom_site_calc_flag
_atom_site_refinement_flags
_atom_site_disorder_assembly
_atom_site_disorder_group
O1 O 0.27707(13) 0.3971(5) 0.32414(15) 0.0367(6) Uani 1 1 d . . .
H1A H 0.2639 0.2474 0.2777 0.055 Uiso 1 1 d R . .
H1B H 0.2555 0.3533 0.3782 0.055 Uiso 1 1 d R . .
N1 N 0.47702(15) 0.7137(6) 0.58374(17) 0.0253(6) Uani 1 1 d . . .
C1 C 0.5000 0.5228(10) 0.5000 0.0305(10) Uani 1 2 d S . .
H1C H 0.5496 0.3911 0.5359 0.037 Uiso 0.50 1 calc PR . .
H1D H 0.4504 0.3911 0.4641 0.037 Uiso 0.50 1 calc PR . .
N2 N 0.49432(16) 1.0213(6) 0.73081(18) 0.0303(6) Uani 1 1 d . . .
C3 C 0.40763(19) 1.0303(7) 0.6656(2) 0.0289(7) Uani 1 1 d . . .
H3 H 0.3635 1.1487 0.6817 0.035 Uiso 1 1 calc R . .
C2 C 0.53327(19) 0.8294(7) 0.6778(2) 0.0297(8) Uani 1 1 d . . .
H2 H 0.5929 0.7790 0.7023 0.036 Uiso 1 1 calc R . .
C4 C 0.39538(19) 0.8437(7) 0.5751(2) 0.0271(7) Uani 1 1 d . . .
H4 H 0.3431 0.8104 0.5190 0.033 Uiso 1 1 calc R . .
C5 C 0.0000 -0.2706(10) 0.5000 0.0280(10) Uani 1 2 d S . .
H5A H 0.0054 -0.4022 0.5646 0.034 Uiso 0.50 1 calc PR . .
H5B H -0.0054 -0.4022 0.4354 0.034 Uiso 0.50 1 calc PR . .
N4 N 0.18829(16) 0.1797(6) 0.48032(19) 0.0322(7) Uani 1 1 d . . .
N3 N 0.07871(15) -0.0765(5) 0.51795(17) 0.0255(6) Uani 1 1 d . . .
C7 C 0.18348(19) 0.2556(7) 0.5862(2) 0.0325(8) Uani 1 1 d . . .
H7 H 0.2207 0.3948 0.6339 0.039 Uiso 1 1 calc R . .
C6 C 0.12390(19) -0.0199(8) 0.4424(2) 0.0284(7) Uani 1 1 d . . .
H6 H 0.1110 -0.1111 0.3721 0.034 Uiso 1 1 calc R . .
C8 C 0.1174(2) 0.1001(7) 0.6109(2) 0.0304(7) Uani 1 1 d . . .
H8 H 0.1011 0.1099 0.6770 0.036 Uiso 1 1 calc R . .

loop_
_atom_site_aniso_label
_atom_site_aniso_U_11
_atom_site_aniso_U_22
_atom_site_aniso_U_33
_atom_site_aniso_U_23
_atom_site_aniso_U_13
_atom_site_aniso_U_12
O1 0.0396(13) 0.0374(14) 0.0363(11) -0.0013(12) 0.0160(10) -0.0077(11)
N1 0.0276(14) 0.0261(13) 0.0241(11) 0.0016(12) 0.0106(10) -0.0004(12)
C1 0.039(3) 0.025(2) 0.033(2) 0.000 0.0200(19) 0.000
N2 0.0309(14) 0.0390(16) 0.0214(11) 0.0021(13) 0.0083(10) 0.0007(13)
C3 0.0299(18) 0.0314(18) 0.0278(14) 0.0058(15) 0.0118(13) 0.0043(15)
C2 0.0229(16) 0.041(2) 0.0243(13) 0.0078(16) 0.0058(12) 0.0013(15)
C4 0.0220(15) 0.0299(16) 0.0285(14) 0.0036(14) 0.0054(11) -0.0017(14)
C5 0.034(2) 0.023(2) 0.028(2) 0.000 0.0097(18) 0.000
N4 0.0255(15) 0.0348(17) 0.0358(13) -0.0001(14) 0.0079(11) 0.0003(13)
N3 0.0240(14) 0.0282(15) 0.0249(11) 0.0016(13) 0.0078(10) 0.0006(12)
C7 0.0250(17) 0.0283(19) 0.0383(17) -0.0098(16) -0.0006(13) 0.0057(15)
C6 0.0277(17) 0.0322(18) 0.0263(14) 0.0008(15) 0.0091(12) 0.0029(15)
C8 0.0298(17) 0.0335(17) 0.0263(15) -0.0094(15) 0.0055(13) 0.0059(15)

loop_
_atom_type_symbol
_atom_type_description
_atom_type_scat_dispersion_real
_atom_type_scat_dispersion_imag
_atom_type_scat_source
C C 0.0033 0.0016 'International Tables Vol C Tables 4.2.6.8 and 6.1.1.4'
H H 0.0000 0.0000 'International Tables Vol C Tables 4.2.6.8 and 6.1.1.4'
N N 0.0061 0.0033 'International Tables Vol C Tables 4.2.6.8 and 6.1.1.4'
O O 0.0106 0.0060 'International Tables Vol C Tables 4.2.6.8 and 6.1.1.4'

loop_
_geom_angle_atom_site_label_1
_geom_angle_atom_site_label_2
_geom_angle_atom_site_label_3
_geom_angle
_geom_angle_site_symmetry_1
_geom_angle_site_symmetry_3
H1A O1 H1B 106.9 . .
C2 N1 C1 126.7(2) . .
C2 N1 C4 106.7(2) . .
C4 N1 C1 126.1(2) . .
N1 C1 N1 110.9(3) 2_656 .
N1 C1 H1C 109.5 . .
N1 C1 H1C 109.5 2_656 .
N1 C1 H1D 109.5 . .
N1 C1 H1D 109.5 2_656 .
H1C C1 H1D 108.1 . .
C2 N2 C3 104.3(2) . .
N2 C3 H3 124.5 . .
C4 C3 N2 111.0(3) . .
C4 C3 H3 124.5 . .
N1 C2 H2 123.7 . .
N2 C2 N1 112.5(3) . .
N2 C2 H2 123.7 . .
N1 C4 H4 127.3 . .
C3 C4 N1 105.4(2) . .
C3 C4 H4 127.3 . .
H5A C5 H5B 108.2 . .
N3 C5 H5A 109.7 2_556 .
N3 C5 H5A 109.7 . .
N3 C5 H5B 109.7 2_556 .
N3 C5 H5B 109.7 . .
N3 C5 N3 110.0(3) . 2_556
C6 N4 C7 104.8(2) . .
C6 N3 C5 126.0(2) . .
C6 N3 C8 106.8(2) . .
C8 N3 C5 127.1(2) . .
N4 C7 H7 124.7 . .
C8 C7 N4 110.6(3) . .
C8 C7 H7 124.7 . .
N4 C6 N3 111.9(2) . .
N4 C6 H6 124.1 . .
N3 C6 H6 124.1 . .
N3 C8 H8 127.1 . .
C7 C8 N3 105.9(2) . .
C7 C8 H8 127.1 . .

loop_
_geom_bond_atom_site_label_1
_geom_bond_atom_site_label_2
_geom_bond_distance
_geom_bond_site_symmetry_2
O1 H1A 0.8544 .
O1 H1B 0.8578 .
N1 C1 1.454(3) .
N1 C2 1.352(3) .
N1 C4 1.382(4) .
C1 N1 1.454(3) 2_656
C1 H1C 0.9700 .
C1 H1D 0.9700 .
N2 C3 1.382(4) .
N2 C2 1.316(4) .
C3 H3 0.9300 .
C3 C4 1.357(4) .
C2 H2 0.9300 .
C4 H4 0.9300 .
C5 H5A 0.9700 .
C5 H5B 0.9700 .
C5 N3 1.463(3) .
C5 N3 1.463(3) 2_556
N4 C7 1.383(3) .
N4 C6 1.316(4) .
N3 C6 1.354(3) .
N3 C8 1.378(4) .
C7 H7 0.9300 .
C7 C8 1.347(4) .
C6 H6 0.9300 .
C8 H8 0.9300 .
